data_4119982
loop_
_publ_author_name
'Alexander G. Tskhovrebov'
'Basile Vuichoud'
'Euro Solari'
'Rosario Scopelliti'
'Kay Severin'

_publ_section_title
;
 Adducts of Nitrous Oxide and N-Heterocyclic Carbenes: Syntheses,
 Structures, and Reactivity
;
_journal_name_full 'Journal of the American Chemical Society'
_journal_page_first 9486
_journal_page_last 9492
_journal_paper_doi 10.1021/ja4030287
_journal_volume 135
_journal_year 2013
_chemical_formula_moiety 'C40 H39 N4 O, B F4, C H2 Cl2'
_chemical_formula_sum 'C41 H41 B Cl2 F4 N4 O'
_chemical_formula_weight 763.49
_space_group_IT_number 2
_symmetry_cell_setting triclinic
_symmetry_space_group_name_Hall '-P 1'
_symmetry_space_group_name_H-M 'P -1'
_atom_sites_solution_hydrogens geom
_atom_sites_solution_primary direct
_atom_sites_solution_secondary difmap
_audit_creation_method SHELXL-97
_audit_update_record
;
2013-02-21 # Formatted by publCIF
;
_cell_angle_alpha 79.949(13)
_cell_angle_beta 80.705(13)
_cell_angle_gamma 89.136(13)
_cell_formula_units_Z 2
_cell_length_a 8.4745(11)
_cell_length_b 15.689(2)
_cell_length_c 15.702(3)
_cell_measurement_reflns_used 115
_cell_measurement_temperature 100(2)
_cell_measurement_theta_max 22
_cell_measurement_theta_min 3
_cell_volume 2028.5(5)
_computing_cell_refinement 'Dirax/lsq (Duisenberg & Schreurs, 1989-2000)'
_computing_data_collection 'Collect (Bruker AXS BV, 1997-2004)'
_computing_data_reduction 'EvalCCD (Duisenberg & Schreurs, 1990-2000)'
_computing_molecular_graphics 'Bruker SHELXTL'
_computing_publication_material 'Bruker SHELXTL'
_computing_structure_refinement 'SHELXL-97 (Sheldrick, 1997)'
_computing_structure_solution 'SHELXS-97 (Sheldrick, 1990)'
_diffrn_ambient_temperature 100(2)
_diffrn_measured_fraction_theta_full 0.990
_diffrn_measured_fraction_theta_max 0.954
_diffrn_measurement_device_type 'Bruker APEX II CCD'
_diffrn_measurement_method 'phi and omega scans'
_diffrn_radiation_monochromator graphite
_diffrn_radiation_source 'fine-focus sealed tube'
_diffrn_radiation_type MoK\a
_diffrn_radiation_wavelength 0.71073
_diffrn_reflns_av_R_equivalents 0.0410
_diffrn_reflns_av_sigmaI/netI 0.0435
_diffrn_reflns_limit_h_max 11
_diffrn_reflns_limit_h_min -11
_diffrn_reflns_limit_k_max 22
_diffrn_reflns_limit_k_min -22
_diffrn_reflns_limit_l_max 22
_diffrn_reflns_limit_l_min -21
_diffrn_reflns_number 37110
_diffrn_reflns_theta_full 25.00
_diffrn_reflns_theta_max 30.00
_diffrn_reflns_theta_min 3.13
_exptl_absorpt_coefficient_mu 0.215
_exptl_absorpt_correction_T_max 0.7460
_exptl_absorpt_correction_T_min 0.6504
_exptl_absorpt_correction_type multi-scan
_exptl_absorpt_process_details 'SADABS 2008, Bruker AXS, 2008'
_exptl_crystal_colour yellow
_exptl_crystal_density_diffrn 1.250
_exptl_crystal_description prismatic
_exptl_crystal_F_000 796
_exptl_crystal_size_max 0.47
_exptl_crystal_size_mid 0.41
_exptl_crystal_size_min 0.33
_refine_diff_density_max 0.446
_refine_diff_density_min -0.393
_refine_diff_density_rms 0.071
_refine_ls_extinction_method none
_refine_ls_goodness_of_fit_ref 1.078
_refine_ls_hydrogen_treatment constr
_refine_ls_matrix_type full
_refine_ls_number_parameters 478
_refine_ls_number_reflns 11258
_refine_ls_number_restraints 0
_refine_ls_restrained_S_all 1.078
_refine_ls_R_factor_all 0.0762
_refine_ls_R_factor_gt 0.0532
_refine_ls_shift/su_max 0.001
_refine_ls_shift/su_mean 0.000
_refine_ls_structure_factor_coef Fsqd
_refine_ls_weighting_details 'calc w=1/[\s^2^(Fo^2^)+(0.0576P)^2^+1.3602P] where P=(Fo^2^+2Fc^2^)/3'
_refine_ls_weighting_scheme calc
_refine_ls_wR_factor_gt 0.1275
_refine_ls_wR_factor_ref 0.1395
_reflns_number_gt 8437
_reflns_number_total 11258
_reflns_threshold_expression >2sigma(I)
_cod_data_source_file ja4030287_si_010.cif
_cod_data_source_block al378
_cod_original_cell_volume 2028.6(5)
_cod_database_code 4119982

loop_
_symmetry_equiv_pos_as_xyz
'x, y, z'
'-x, -y, -z'

loop_
_atom_site_label
_atom_site_type_symbol
_atom_site_fract_x
_atom_site_fract_y
_atom_site_fract_z
_atom_site_U_iso_or_equiv
_atom_site_adp_type
_atom_site_occupancy
_atom_site_symmetry_multiplicity
_atom_site_calc_flag
_atom_site_refinement_flags
O1 O 0.34079(14) 0.39479(7) 0.27556(8) 0.0142(2) Uani 1 1 d .
N1 N 0.29084(17) 0.17002(9) 0.14226(9) 0.0158(3) Uani 1 1 d .
N2 N 0.34207(17) 0.12789(9) 0.27503(9) 0.0142(3) Uani 1 1 d .
N3 N 0.29869(17) 0.28547(9) 0.22014(9) 0.0151(3) Uani 1 1 d .
N4 N 0.36787(16) 0.30852(9) 0.27763(9) 0.0137(3) Uani 1 1 d .
C1 C 0.31463(19) 0.19786(10) 0.21573(10) 0.0136(3) Uani 1 1 d .
C2 C 0.3043(2) 0.08100(11) 0.15466(12) 0.0207(4) Uani 1 1 d .
H2 H 0.2940 0.0449 0.1131 0.025 Uiso 1 1 calc R
C3 C 0.3349(2) 0.05489(11) 0.23713(12) 0.0193(3) Uani 1 1 d .
H3 H 0.3489 -0.0032 0.2642 0.023 Uiso 1 1 calc R
C4 C 0.2471(2) 0.22357(10) 0.06440(10) 0.0145(3) Uani 1 1 d .
C5 C 0.3675(2) 0.26279(11) -0.00149(11) 0.0171(3) Uani 1 1 d .
C6 C 0.3196(2) 0.31014(12) -0.07699(11) 0.0183(3) Uani 1 1 d .
H6 H 0.3985 0.3387 -0.1225 0.022 Uiso 1 1 calc R
C7 C 0.1590(2) 0.31657(11) -0.08722(11) 0.0181(3) Uani 1 1 d .
C8 C 0.0434(2) 0.27627(12) -0.01885(12) 0.0195(3) Uani 1 1 d .
H8 H -0.0661 0.2807 -0.0253 0.023 Uiso 1 1 calc R
C9 C 0.0839(2) 0.22972(11) 0.05872(11) 0.0172(3) Uani 1 1 d .
C10 C 0.5425(2) 0.25358(15) 0.00706(13) 0.0290(4) Uani 1 1 d .
H10A H 0.5627 0.2785 0.0574 0.044 Uiso 1 1 calc R
H10B H 0.6080 0.2842 -0.0464 0.044 Uiso 1 1 calc R
H10C H 0.5701 0.1921 0.0157 0.044 Uiso 1 1 calc R
C11 C 0.1113(2) 0.36396(13) -0.17114(12) 0.0257(4) Uani 1 1 d .
H11A H 0.1021 0.3228 -0.2104 0.039 Uiso 1 1 calc R
H11B H 0.1926 0.4081 -0.1996 0.039 Uiso 1 1 calc R
H11C H 0.0081 0.3918 -0.1580 0.039 Uiso 1 1 calc R
C12 C -0.0416(2) 0.18895(14) 0.13362(13) 0.0256(4) Uani 1 1 d .
H12A H -0.1477 0.1975 0.1165 0.038 Uiso 1 1 calc R
H12B H -0.0370 0.2160 0.1849 0.038 Uiso 1 1 calc R
H12C H -0.0217 0.1268 0.1481 0.038 Uiso 1 1 calc R
C13 C 0.36267(19) 0.12276(10) 0.36579(10) 0.0135(3) Uani 1 1 d .
C14 C 0.22731(19) 0.10280(10) 0.43057(11) 0.0142(3) Uani 1 1 d .
C15 C 0.2498(2) 0.09308(10) 0.51774(11) 0.0156(3) Uani 1 1 d .
H15 H 0.1609 0.0781 0.5630 0.019 Uiso 1 1 calc R
C16 C 0.4005(2) 0.10483(10) 0.54000(11) 0.0161(3) Uani 1 1 d .
C17 C 0.5315(2) 0.12385(11) 0.47338(11) 0.0162(3) Uani 1 1 d .
H17 H 0.6340 0.1312 0.4885 0.019 Uiso 1 1 calc R
C18 C 0.51630(19) 0.13249(10) 0.38481(11) 0.0147(3) Uani 1 1 d .
C19 C 0.0622(2) 0.09573(12) 0.40672(12) 0.0194(3) Uani 1 1 d .
H19A H -0.0169 0.0838 0.4603 0.029 Uiso 1 1 calc R
H19B H 0.0602 0.0485 0.3734 0.029 Uiso 1 1 calc R
H19C H 0.0367 0.1503 0.3710 0.029 Uiso 1 1 calc R
C20 C 0.4178(2) 0.09894(12) 0.63528(12) 0.0219(4) Uani 1 1 d .
H20A H 0.5264 0.1168 0.6391 0.033 Uiso 1 1 calc R
H20B H 0.3978 0.0391 0.6658 0.033 Uiso 1 1 calc R
H20C H 0.3404 0.1371 0.6626 0.033 Uiso 1 1 calc R
C21 C 0.6587(2) 0.15322(12) 0.31344(12) 0.0203(3) Uani 1 1 d .
H21A H 0.6609 0.2153 0.2893 0.030 Uiso 1 1 calc R
H21B H 0.6510 0.1200 0.2668 0.030 Uiso 1 1 calc R
H21C H 0.7570 0.1379 0.3377 0.030 Uiso 1 1 calc R
C22 C 0.41121(18) 0.42939(10) 0.34494(10) 0.0122(3) Uani 1 1 d .
C23 C 0.29665(18) 0.40509(10) 0.43208(10) 0.0129(3) Uani 1 1 d .
C24 C 0.2556(2) 0.31781(11) 0.46610(11) 0.0162(3) Uani 1 1 d .
H24 H 0.3014 0.2738 0.4357 0.019 Uiso 1 1 calc R
C25 C 0.1487(2) 0.29530(12) 0.54381(11) 0.0186(3) Uani 1 1 d .
H25 H 0.1201 0.2363 0.5654 0.022 Uiso 1 1 calc R
C26 C 0.0835(2) 0.35908(12) 0.58995(11) 0.0177(3) Uani 1 1 d .
H26 H 0.0104 0.3437 0.6429 0.021 Uiso 1 1 calc R
C27 C 0.1258(2) 0.44520(11) 0.55829(11) 0.0174(3) Uani 1 1 d .
H27 H 0.0833 0.4887 0.5903 0.021 Uiso 1 1 calc R
C28 C 0.2308(2) 0.46816(11) 0.47939(11) 0.0163(3) Uani 1 1 d .
H28 H 0.2577 0.5274 0.4577 0.020 Uiso 1 1 calc R
C29 C 0.58133(19) 0.39515(10) 0.34608(11) 0.0148(3) Uani 1 1 d .
C30 C 0.6339(2) 0.35638(11) 0.42327(12) 0.0183(3) Uani 1 1 d .
H30 H 0.5615 0.3472 0.4770 0.022 Uiso 1 1 calc R
C31 C 0.7943(2) 0.33080(12) 0.42171(14) 0.0245(4) Uani 1 1 d .
H31 H 0.8296 0.3042 0.4743 0.029 Uiso 1 1 calc R
C32 C 0.9005(2) 0.34432(13) 0.34379(16) 0.0285(4) Uani 1 1 d .
H32 H 1.0087 0.3275 0.3431 0.034 Uiso 1 1 calc R
C33 C 0.8491(2) 0.38252(13) 0.26639(15) 0.0272(4) Uani 1 1 d .
H33 H 0.9221 0.3914 0.2129 0.033 Uiso 1 1 calc R
C34 C 0.6902(2) 0.40789(11) 0.26736(13) 0.0207(4) Uani 1 1 d .
H34 H 0.6556 0.4340 0.2144 0.025 Uiso 1 1 calc R
C35 C 0.41248(19) 0.52749(10) 0.31282(10) 0.0131(3) Uani 1 1 d .
C36 C 0.5235(2) 0.57935(11) 0.33775(11) 0.0174(3) Uani 1 1 d .
H36 H 0.6056 0.5530 0.3675 0.021 Uiso 1 1 calc R
C37 C 0.5150(2) 0.66946(11) 0.31940(12) 0.0200(3) Uani 1 1 d .
H37 H 0.5912 0.7040 0.3367 0.024 Uiso 1 1 calc R
C38 C 0.3952(2) 0.70905(11) 0.27574(12) 0.0186(3) Uani 1 1 d .
H38 H 0.3881 0.7704 0.2643 0.022 Uiso 1 1 calc R
C39 C 0.2859(2) 0.65784(11) 0.24909(11) 0.0178(3) Uani 1 1 d .
H39 H 0.2061 0.6845 0.2177 0.021 Uiso 1 1 calc R
C40 C 0.2928(2) 0.56771(11) 0.26819(11) 0.0159(3) Uani 1 1 d .
H40 H 0.2162 0.5334 0.2510 0.019 Uiso 1 1 calc R
B1 B -0.0663(3) 0.11166(14) 0.73720(14) 0.0219(4) Uani 1 1 d .
F1 F -0.19645(15) 0.11014(8) 0.80400(8) 0.0314(3) Uani 1 1 d .
F2 F -0.12065(16) 0.12099(9) 0.65662(8) 0.0347(3) Uani 1 1 d .
F3 F 0.01599(14) 0.03279(8) 0.74982(9) 0.0312(3) Uani 1 1 d .
F4 F 0.03746(16) 0.17943(8) 0.73740(9) 0.0344(3) Uani 1 1 d .
C41 C -0.2201(3) -0.05815(15) 1.09825(14) 0.0322(5) Uani 1 1 d .
H41A H -0.1538 -0.1046 1.0761 0.039 Uiso 1 1 calc R
H41B H -0.1788 -0.0447 1.1499 0.039 Uiso 1 1 calc R
Cl1 Cl -0.42083(7) -0.09454(4) 1.12951(4) 0.03433(13) Uani 1 1 d .
Cl2 Cl -0.20535(7) 0.03598(4) 1.01527(4) 0.03567(13) Uani 1 1 d .

loop_
_atom_site_aniso_label
_atom_site_aniso_U_11
_atom_site_aniso_U_22
_atom_site_aniso_U_33
_atom_site_aniso_U_23
_atom_site_aniso_U_13
_atom_site_aniso_U_12
O1 0.0185(6) 0.0109(5) 0.0148(5) -0.0037(4) -0.0055(4) 0.0007(4)
N1 0.0203(7) 0.0139(6) 0.0149(7) -0.0048(5) -0.0055(5) 0.0013(5)
N2 0.0164(7) 0.0136(6) 0.0134(6) -0.0022(5) -0.0047(5) -0.0003(5)
N3 0.0194(7) 0.0136(6) 0.0134(6) -0.0038(5) -0.0048(5) -0.0008(5)
N4 0.0140(6) 0.0132(6) 0.0139(6) -0.0032(5) -0.0011(5) -0.0007(5)
C1 0.0146(7) 0.0151(7) 0.0120(7) -0.0029(6) -0.0038(6) -0.0003(6)
C2 0.0298(9) 0.0131(8) 0.0220(9) -0.0061(6) -0.0094(7) 0.0024(7)
C3 0.0271(9) 0.0129(7) 0.0202(8) -0.0051(6) -0.0082(7) 0.0016(6)
C4 0.0189(8) 0.0141(7) 0.0120(7) -0.0039(5) -0.0053(6) 0.0015(6)
C5 0.0152(8) 0.0218(8) 0.0155(8) -0.0058(6) -0.0038(6) 0.0014(6)
C6 0.0175(8) 0.0226(8) 0.0141(8) -0.0029(6) -0.0011(6) -0.0006(6)
C7 0.0204(8) 0.0196(8) 0.0153(8) -0.0031(6) -0.0060(6) 0.0000(6)
C8 0.0156(8) 0.0230(9) 0.0196(8) -0.0010(7) -0.0056(6) -0.0003(6)
C9 0.0175(8) 0.0197(8) 0.0144(8) -0.0030(6) -0.0022(6) -0.0024(6)
C10 0.0158(9) 0.0466(13) 0.0237(9) -0.0012(8) -0.0059(7) 0.0033(8)
C11 0.0261(10) 0.0311(10) 0.0189(9) 0.0035(7) -0.0091(7) -0.0013(8)
C12 0.0209(9) 0.0322(10) 0.0208(9) 0.0020(7) -0.0014(7) -0.0067(8)
C13 0.0175(8) 0.0107(7) 0.0129(7) -0.0019(5) -0.0045(6) 0.0006(6)
C14 0.0158(7) 0.0113(7) 0.0160(8) -0.0019(6) -0.0041(6) 0.0004(6)
C15 0.0183(8) 0.0124(7) 0.0150(7) -0.0009(6) -0.0015(6) -0.0006(6)
C16 0.0231(8) 0.0099(7) 0.0161(8) -0.0014(6) -0.0067(6) 0.0026(6)
C17 0.0165(8) 0.0150(7) 0.0188(8) -0.0041(6) -0.0072(6) 0.0027(6)
C18 0.0137(7) 0.0136(7) 0.0167(8) -0.0025(6) -0.0027(6) 0.0005(6)
C19 0.0130(8) 0.0221(8) 0.0232(9) -0.0029(7) -0.0045(6) -0.0022(6)
C20 0.0328(10) 0.0181(8) 0.0169(8) -0.0028(6) -0.0104(7) 0.0023(7)
C21 0.0154(8) 0.0235(9) 0.0222(9) -0.0053(7) -0.0016(7) -0.0010(6)
C22 0.0128(7) 0.0127(7) 0.0124(7) -0.0040(5) -0.0038(6) -0.0001(5)
C23 0.0116(7) 0.0154(7) 0.0121(7) -0.0024(5) -0.0035(6) 0.0003(5)
C24 0.0188(8) 0.0155(8) 0.0142(7) -0.0032(6) -0.0013(6) 0.0009(6)
C25 0.0195(8) 0.0197(8) 0.0159(8) -0.0016(6) -0.0023(6) -0.0002(6)
C26 0.0143(8) 0.0251(9) 0.0133(7) -0.0024(6) -0.0018(6) 0.0017(6)
C27 0.0158(8) 0.0208(8) 0.0176(8) -0.0075(6) -0.0041(6) 0.0045(6)
C28 0.0170(8) 0.0158(7) 0.0174(8) -0.0045(6) -0.0047(6) 0.0016(6)
C29 0.0137(7) 0.0107(7) 0.0215(8) -0.0056(6) -0.0040(6) 0.0002(5)
C30 0.0162(8) 0.0172(8) 0.0244(9) -0.0078(6) -0.0073(7) 0.0012(6)
C31 0.0204(9) 0.0206(9) 0.0379(11) -0.0102(8) -0.0158(8) 0.0051(7)
C32 0.0146(8) 0.0200(9) 0.0544(13) -0.0138(9) -0.0079(8) 0.0027(7)
C33 0.0165(9) 0.0225(9) 0.0408(12) -0.0099(8) 0.0057(8) -0.0016(7)
C34 0.0175(8) 0.0172(8) 0.0261(9) -0.0046(7) 0.0011(7) -0.0005(6)
C35 0.0140(7) 0.0121(7) 0.0128(7) -0.0025(5) -0.0006(6) 0.0014(6)
C36 0.0180(8) 0.0161(8) 0.0201(8) -0.0049(6) -0.0072(6) -0.0004(6)
C37 0.0219(9) 0.0148(8) 0.0244(9) -0.0040(6) -0.0061(7) -0.0028(6)
C38 0.0204(8) 0.0140(8) 0.0202(8) -0.0023(6) -0.0007(7) 0.0003(6)
C39 0.0162(8) 0.0180(8) 0.0178(8) 0.0000(6) -0.0022(6) 0.0033(6)
C40 0.0144(7) 0.0159(8) 0.0181(8) -0.0034(6) -0.0038(6) -0.0001(6)
B1 0.0235(10) 0.0190(9) 0.0228(10) -0.0016(7) -0.0047(8) -0.0011(8)
F1 0.0347(7) 0.0262(6) 0.0287(6) -0.0030(5) 0.0067(5) -0.0017(5)
F2 0.0402(7) 0.0403(7) 0.0248(6) -0.0027(5) -0.0120(5) 0.0023(6)
F3 0.0316(6) 0.0216(6) 0.0439(7) -0.0079(5) -0.0143(5) 0.0061(5)
F4 0.0378(7) 0.0249(6) 0.0394(7) -0.0027(5) -0.0050(6) -0.0112(5)
C41 0.0333(11) 0.0345(11) 0.0289(11) -0.0033(8) -0.0081(9) 0.0067(9)
Cl1 0.0380(3) 0.0307(3) 0.0345(3) -0.0104(2) -0.0011(2) -0.0009(2)
Cl2 0.0444(3) 0.0313(3) 0.0326(3) -0.0036(2) -0.0115(2) -0.0045(2)

loop_
_atom_type_symbol
_atom_type_description
_atom_type_scat_dispersion_real
_atom_type_scat_dispersion_imag
_atom_type_scat_source
C C 0.0033 0.0016 'International Tables Vol C Tables 4.2.6.8 and 6.1.1.4'
H H 0.0000 0.0000 'International Tables Vol C Tables 4.2.6.8 and 6.1.1.4'
B B 0.0013 0.0007 'International Tables Vol C Tables 4.2.6.8 and 6.1.1.4'
N N 0.0061 0.0033 'International Tables Vol C Tables 4.2.6.8 and 6.1.1.4'
O O 0.0106 0.0060 'International Tables Vol C Tables 4.2.6.8 and 6.1.1.4'
F F 0.0171 0.0103 'International Tables Vol C Tables 4.2.6.8 and 6.1.1.4'
Cl Cl 0.1484 0.1585 'International Tables Vol C Tables 4.2.6.8 and 6.1.1.4'

loop_
_geom_angle_atom_site_label_1
_geom_angle_atom_site_label_2
_geom_angle_atom_site_label_3
_geom_angle
N4 O1 C22 112.42(11)
C1 N1 C2 108.95(14)
C1 N1 C4 125.95(14)
C2 N1 C4 124.97(14)
C1 N2 C3 108.08(13)
C1 N2 C13 129.38(14)
C3 N2 C13 122.35(14)
N4 N3 C1 113.57(14)
N3 N4 O1 107.32(13)
N1 C1 N2 108.00(14)
N1 C1 N3 119.22(14)
N2 C1 N3 132.65(15)
C3 C2 N1 107.10(15)
C3 C2 H2 126.4
N1 C2 H2 126.4
C2 C3 N2 107.86(15)
C2 C3 H3 126.1
N2 C3 H3 126.1
C5 C4 C9 123.61(15)
C5 C4 N1 119.19(14)
C9 C4 N1 117.14(15)
C4 C5 C6 117.01(15)
C4 C5 C10 121.80(15)
C6 C5 C10 121.19(16)
C7 C6 C5 121.86(16)
C7 C6 H6 119.1
C5 C6 H6 119.1
C6 C7 C8 118.60(15)
C6 C7 C11 120.78(16)
C8 C7 C11 120.60(16)
C9 C8 C7 122.08(16)
C9 C8 H8 119.0
C7 C8 H8 119.0
C8 C9 C4 116.80(15)
C8 C9 C12 121.90(16)
C4 C9 C12 121.29(15)
C5 C10 H10A 109.5
C5 C10 H10B 109.5
H10A C10 H10B 109.5
C5 C10 H10C 109.5
H10A C10 H10C 109.5
H10B C10 H10C 109.5
C7 C11 H11A 109.5
C7 C11 H11B 109.5
H11A C11 H11B 109.5
C7 C11 H11C 109.5
H11A C11 H11C 109.5
H11B C11 H11C 109.5
C9 C12 H12A 109.5
C9 C12 H12B 109.5
H12A C12 H12B 109.5
C9 C12 H12C 109.5
H12A C12 H12C 109.5
H12B C12 H12C 109.5
C18 C13 C14 123.27(15)
C18 C13 N2 118.91(14)
C14 C13 N2 117.70(14)
C15 C14 C13 117.35(15)
C15 C14 C19 121.25(15)
C13 C14 C19 121.36(15)
C14 C15 C16 121.46(16)
C14 C15 H15 119.3
C16 C15 H15 119.3
C17 C16 C15 119.06(15)
C17 C16 C20 121.19(15)
C15 C16 C20 119.74(16)
C16 C17 C18 121.81(15)
C16 C17 H17 119.1
C18 C17 H17 119.1
C13 C18 C17 117.00(15)
C13 C18 C21 121.67(15)
C17 C18 C21 121.32(15)
C14 C19 H19A 109.5
C14 C19 H19B 109.5
H19A C19 H19B 109.5
C14 C19 H19C 109.5
H19A C19 H19C 109.5
H19B C19 H19C 109.5
C16 C20 H20A 109.5
C16 C20 H20B 109.5
H20A C20 H20B 109.5
C16 C20 H20C 109.5
H20A C20 H20C 109.5
H20B C20 H20C 109.5
C18 C21 H21A 109.5
C18 C21 H21B 109.5
H21A C21 H21B 109.5
C18 C21 H21C 109.5
H21A C21 H21C 109.5
H21B C21 H21C 109.5
O1 C22 C29 108.98(12)
O1 C22 C35 102.62(12)
C29 C22 C35 111.26(13)
O1 C22 C23 107.92(12)
C29 C22 C23 114.71(13)
C35 C22 C23 110.57(13)
C28 C23 C24 118.36(15)
C28 C23 C22 121.38(14)
C24 C23 C22 120.26(14)
C25 C24 C23 120.69(16)
C25 C24 H24 119.7
C23 C24 H24 119.7
C24 C25 C26 120.18(16)
C24 C25 H25 119.9
C26 C25 H25 119.9
C27 C26 C25 119.76(16)
C27 C26 H26 120.1
C25 C26 H26 120.1
C26 C27 C28 120.18(16)
C26 C27 H27 119.9
C28 C27 H27 119.9
C23 C28 C27 120.79(16)
C23 C28 H28 119.6
C27 C28 H28 119.6
C30 C29 C34 119.03(16)
C30 C29 C22 122.29(15)
C34 C29 C22 118.58(15)
C29 C30 C31 120.15(17)
C29 C30 H30 119.9
C31 C30 H30 119.9
C32 C31 C30 120.17(18)
C32 C31 H31 119.9
C30 C31 H31 119.9
C31 C32 C33 120.16(17)
C31 C32 H32 119.9
C33 C32 H32 119.9
C32 C33 C34 120.02(19)
C32 C33 H33 120.0
C34 C33 H33 120.0
C33 C34 C29 120.47(18)
C33 C34 H34 119.8
C29 C34 H34 119.8
C36 C35 C40 118.79(15)
C36 C35 C22 119.17(14)
C40 C35 C22 121.57(14)
C37 C36 C35 120.71(15)
C37 C36 H36 119.6
C35 C36 H36 119.6
C38 C37 C36 120.28(16)
C38 C37 H37 119.9
C36 C37 H37 119.9
C37 C38 C39 119.39(16)
C37 C38 H38 120.3
C39 C38 H38 120.3
C38 C39 C40 120.51(15)
C38 C39 H39 119.7
C40 C39 H39 119.7
C39 C40 C35 120.29(15)
C39 C40 H40 119.9
C35 C40 H40 119.9
F4 B1 F1 110.16(17)
F4 B1 F2 110.26(16)
F1 B1 F2 109.36(16)
F4 B1 F3 109.13(16)
F1 B1 F3 109.52(16)
F2 B1 F3 108.38(17)
Cl1 C41 Cl2 110.63(12)
Cl1 C41 H41A 109.5
Cl2 C41 H41A 109.5
Cl1 C41 H41B 109.5
Cl2 C41 H41B 109.5
H41A C41 H41B 108.1

loop_
_geom_bond_atom_site_label_1
_geom_bond_atom_site_label_2
_geom_bond_distance
O1 N4 1.3651(17)
O1 C22 1.5047(18)
N1 C1 1.348(2)
N1 C2 1.382(2)
N1 C4 1.455(2)
N2 C1 1.353(2)
N2 C3 1.386(2)
N2 C13 1.452(2)
N3 N4 1.2572(19)
N3 C1 1.392(2)
C2 C3 1.354(2)
C2 H2 0.9500
C3 H3 0.9500
C4 C5 1.395(2)
C4 C9 1.401(2)
C5 C6 1.401(2)
C5 C10 1.512(2)
C6 C7 1.396(2)
C6 H6 0.9500
C7 C8 1.398(2)
C7 C11 1.508(2)
C8 C9 1.397(2)
C8 H8 0.9500
C9 C12 1.509(2)
C10 H10A 0.9800
C10 H10B 0.9800
C10 H10C 0.9800
C11 H11A 0.9800
C11 H11B 0.9800
C11 H11C 0.9800
C12 H12A 0.9800
C12 H12B 0.9800
C12 H12C 0.9800
C13 C18 1.398(2)
C13 C14 1.404(2)
C14 C15 1.394(2)
C14 C19 1.516(2)
C15 C16 1.400(2)
C15 H15 0.9500
C16 C17 1.394(2)
C16 C20 1.514(2)
C17 C18 1.400(2)
C17 H17 0.9500
C18 C21 1.505(2)
C19 H19A 0.9800
C19 H19B 0.9800
C19 H19C 0.9800
C20 H20A 0.9800
C20 H20B 0.9800
C20 H20C 0.9800
C21 H21A 0.9800
C21 H21B 0.9800
C21 H21C 0.9800
C22 C29 1.533(2)
C22 C35 1.533(2)
C22 C23 1.536(2)
C23 C28 1.396(2)
C23 C24 1.407(2)
C24 C25 1.392(2)
C24 H24 0.9500
C25 C26 1.392(2)
C25 H25 0.9500
C26 C27 1.387(2)
C26 H26 0.9500
C27 C28 1.398(2)
C27 H27 0.9500
C28 H28 0.9500
C29 C30 1.395(2)
C29 C34 1.404(2)
C30 C31 1.409(2)
C30 H30 0.9500
C31 C32 1.382(3)
C31 H31 0.9500
C32 C33 1.391(3)
C32 H32 0.9500
C33 C34 1.397(3)
C33 H33 0.9500
C34 H34 0.9500
C35 C36 1.398(2)
C35 C40 1.405(2)
C36 C37 1.396(2)
C36 H36 0.9500
C37 C38 1.394(2)
C37 H37 0.9500
C38 C39 1.394(2)
C38 H38 0.9500
C39 C40 1.396(2)
C39 H39 0.9500
C40 H40 0.9500
B1 F4 1.391(2)
B1 F1 1.391(2)
B1 F2 1.399(2)
B1 F3 1.410(2)
C41 Cl1 1.767(2)
C41 Cl2 1.782(2)
C41 H41A 0.9900
C41 H41B 0.9900

loop_
_geom_torsion_atom_site_label_1
_geom_torsion_atom_site_label_2
_geom_torsion_atom_site_label_3
_geom_torsion_atom_site_label_4
_geom_torsion
C1 N3 N4 O1 -179.17(13)
C22 O1 N4 N3 177.15(12)
C2 N1 C1 N2 -0.38(19)
C4 N1 C1 N2 175.68(15)
C2 N1 C1 N3 -176.73(15)
C4 N1 C1 N3 -0.7(2)
C3 N2 C1 N1 -0.05(19)
C13 N2 C1 N1 -175.00(15)
C3 N2 C1 N3 175.62(17)
C13 N2 C1 N3 0.7(3)
N4 N3 C1 N1 -159.82(15)
N4 N3 C1 N2 24.9(3)
C1 N1 C2 C3 0.7(2)
C4 N1 C2 C3 -175.44(16)
N1 C2 C3 N2 -0.7(2)
C1 N2 C3 C2 0.5(2)
C13 N2 C3 C2 175.85(15)
C1 N1 C4 C5 88.7(2)
C2 N1 C4 C5 -95.8(2)
C1 N1 C4 C9 -93.8(2)
C2 N1 C4 C9 81.6(2)
C9 C4 C5 C6 -0.4(3)
N1 C4 C5 C6 176.91(15)
C9 C4 C5 C10 -179.32(17)
N1 C4 C5 C10 -2.0(3)
C4 C5 C6 C7 -1.4(3)
C10 C5 C6 C7 177.59(18)
C5 C6 C7 C8 1.7(3)
C5 C6 C7 C11 -176.70(17)
C6 C7 C8 C9 -0.3(3)
C11 C7 C8 C9 178.10(18)
C7 C8 C9 C4 -1.3(3)
C7 C8 C9 C12 177.82(17)
C5 C4 C9 C8 1.7(3)
N1 C4 C9 C8 -175.67(15)
C5 C4 C9 C12 -177.47(17)
N1 C4 C9 C12 5.2(2)
C1 N2 C13 C18 -89.4(2)
C3 N2 C13 C18 96.29(19)
C1 N2 C13 C14 94.5(2)
C3 N2 C13 C14 -79.8(2)
C18 C13 C14 C15 0.5(2)
N2 C13 C14 C15 176.40(14)
C18 C13 C14 C19 178.01(15)
N2 C13 C14 C19 -6.1(2)
C13 C14 C15 C16 1.6(2)
C19 C14 C15 C16 -176.00(16)
C14 C15 C16 C17 -2.1(2)
C14 C15 C16 C20 176.34(15)
C15 C16 C17 C18 0.7(2)
C20 C16 C17 C18 -177.73(16)
C14 C13 C18 C17 -1.8(2)
N2 C13 C18 C17 -177.67(14)
C14 C13 C18 C21 179.50(15)
N2 C13 C18 C21 3.6(2)
C16 C17 C18 C13 1.2(2)
C16 C17 C18 C21 179.88(16)
N4 O1 C22 C29 45.24(16)
N4 O1 C22 C35 163.28(12)
N4 O1 C22 C23 -79.93(15)
O1 C22 C23 C28 -122.37(15)
C29 C22 C23 C28 115.95(16)
C35 C22 C23 C28 -10.9(2)
O1 C22 C23 C24 57.62(18)
C29 C22 C23 C24 -64.06(19)
C35 C22 C23 C24 169.13(14)
C28 C23 C24 C25 1.7(2)
C22 C23 C24 C25 -178.31(15)
C23 C24 C25 C26 -1.4(3)
C24 C25 C26 C27 -0.1(3)
C25 C26 C27 C28 1.3(2)
C24 C23 C28 C27 -0.5(2)
C22 C23 C28 C27 179.52(14)
C26 C27 C28 C23 -1.0(2)
O1 C22 C29 C30 -130.24(15)
C35 C22 C29 C30 117.31(16)
C23 C22 C29 C30 -9.1(2)
O1 C22 C29 C34 53.52(18)
C35 C22 C29 C34 -58.93(19)
C23 C22 C29 C34 174.62(14)
C34 C29 C30 C31 0.2(2)
C22 C29 C30 C31 -176.04(15)
C29 C30 C31 C32 0.3(3)
C30 C31 C32 C33 -0.6(3)
C31 C32 C33 C34 0.5(3)
C32 C33 C34 C29 0.0(3)
C30 C29 C34 C33 -0.3(3)
C22 C29 C34 C33 176.04(16)
O1 C22 C35 C36 -154.37(14)
C29 C22 C35 C36 -38.0(2)
C23 C22 C35 C36 90.74(17)
O1 C22 C35 C40 33.65(19)
C29 C22 C35 C40 150.06(15)
C23 C22 C35 C40 -81.24(18)
C40 C35 C36 C37 0.5(3)
C22 C35 C36 C37 -171.66(16)
C35 C36 C37 C38 0.0(3)
C36 C37 C38 C39 -1.2(3)
C37 C38 C39 C40 2.0(3)
C38 C39 C40 C35 -1.5(3)
C36 C35 C40 C39 0.2(2)
C22 C35 C40 C39 172.22(15)

loop_
_platon_squeeze_void_nr
_platon_squeeze_void_average_x
_platon_squeeze_void_average_y
_platon_squeeze_void_average_z
_platon_squeeze_void_volume
_platon_squeeze_void_count_electrons
_platon_squeeze_void_content
1 -0.007 0.500 0.000 173 27 ' '
